data_2211200
loop_
_publ_author_name
'Yun-Feng Chen'
'Yan-Fang Cui'

_publ_section_title
;Diethyl
 5,10-dihydro-6-phenylethynyl-4,11-dioxo-<i>cis</i>-1<i>H</i>,3<i>H</i>,4<i>H</i>,11<i>H</i>-2-oxa-3a,4a,10a,11a-tetraazabenz[<i>f</i>]indeno[2,1,7-<i>ija</i>]azulene-11b,11c-dicarboxylate
;
_journal_coeditor_code SJ2132
_journal_issue 11
_journal_name_full 'Acta Crystallographica Section E'
_journal_page_first o4872
_journal_page_last o4873
_journal_paper_doi 10.1107/S1600536806040256
_journal_volume 62
_journal_year 2006
_chemical_formula_iupac 'C28 H26 N4 O7'
_chemical_formula_moiety 'C28 H26 N4 O7'
_chemical_formula_sum 'C28 H26 N4 O7'
_chemical_formula_weight 530.53
_chemical_name_systematic
;
Diethyl
5,10-dihydro-6-phenylethynyl-4,11-dioxo-<i>cis</i>-1<i>H</i>,3<i>H</i>,\
4<i>H</i>,11<i>H</i>-2-oxa-
3a,4a,10<i>a</i>,11<i>a</i>-tetraazabenz[<i>f</i>]indeno[2,1,7-ija]azulene-\
11b,11c-dicarboxylate
;
_space_group_IT_number 33
_symmetry_cell_setting orthorhombic
_symmetry_space_group_name_Hall 'P 2c -2n'
_symmetry_space_group_name_H-M 'P n a 21'
_atom_sites_solution_hydrogens geom
_atom_sites_solution_primary direct
_atom_sites_solution_secondary difmap
_audit_creation_method SHELXL-97
_cell_angle_alpha 90.00
_cell_angle_beta 90.00
_cell_angle_gamma 90.00
_cell_formula_units_Z 8
_cell_length_a 15.8491(18)
_cell_length_b 9.4801(11)
_cell_length_c 34.707(4)
_cell_measurement_reflns_used 5345
_cell_measurement_temperature 292(2)
_cell_measurement_theta_max 22.43
_cell_measurement_theta_min 2.23
_cell_volume 5214.8(10)
_computing_cell_refinement 'SAINT (Bruker, 2001)'
_computing_data_collection 'SMART (Bruker, 2001)'
_computing_data_reduction SAINT
_computing_molecular_graphics 'PLATON (Spek, 2003)'
_computing_publication_material PLATON
_computing_structure_refinement 'SHELXL97 (Sheldrick, 1997)'
_computing_structure_solution 'SHELXS97 (Sheldrick, 1997)'
_diffrn_ambient_temperature 292(2)
_diffrn_measured_fraction_theta_full 0.987
_diffrn_measured_fraction_theta_max 0.987
_diffrn_measurement_device_type 'Bruker CCD area detector'
_diffrn_measurement_method '\f and \w scans'
_diffrn_radiation_monochromator graphite
_diffrn_radiation_source 'fine-focus sealed tube'
_diffrn_radiation_type MoK\a
_diffrn_radiation_wavelength 0.71073
_diffrn_reflns_av_R_equivalents 0.0372
_diffrn_reflns_av_sigmaI/netI 0.0299
_diffrn_reflns_limit_h_max 21
_diffrn_reflns_limit_h_min -21
_diffrn_reflns_limit_k_max 12
_diffrn_reflns_limit_k_min -12
_diffrn_reflns_limit_l_max 45
_diffrn_reflns_limit_l_min -45
_diffrn_reflns_number 43854
_diffrn_reflns_theta_full 28.28
_diffrn_reflns_theta_max 28.28
_diffrn_reflns_theta_min 1.17
_diffrn_standards_number 0
_exptl_absorpt_coefficient_mu 0.099
_exptl_absorpt_correction_type none
_exptl_crystal_colour colorless
_exptl_crystal_density_diffrn 1.352
_exptl_crystal_density_method 'not measured'
_exptl_crystal_description 'irregular fragment'
_exptl_crystal_F_000 2224
_exptl_crystal_size_max 0.30
_exptl_crystal_size_mid 0.20
_exptl_crystal_size_min 0.20
_refine_diff_density_max 0.280
_refine_diff_density_min -0.283
_refine_ls_extinction_method none
_refine_ls_goodness_of_fit_ref 1.037
_refine_ls_hydrogen_treatment constr
_refine_ls_matrix_type full
_refine_ls_number_parameters 727
_refine_ls_number_reflns 6494
_refine_ls_number_restraints 3
_refine_ls_restrained_S_all 1.038
_refine_ls_R_factor_all 0.0753
_refine_ls_R_factor_gt 0.0487
_refine_ls_shift/su_max <0.001
_refine_ls_shift/su_mean <0.001
_refine_ls_structure_factor_coef Fsqd
_refine_ls_weighting_details 'calc w=1/[\s^2^(Fo^2^)+(0.0890P)^2^+0.1756P] where P=(Fo^2^+2Fc^2^)/3'
_refine_ls_weighting_scheme calc
_refine_ls_wR_factor_gt 0.1271
_refine_ls_wR_factor_ref 0.1462
_reflns_number_gt 4574
_reflns_number_total 6494
_reflns_threshold_expression I>2\s(I)
_cod_data_source_file sj2132.cif
_cod_data_source_block I
_cod_original_cell_volume 5214.7(10)
_cod_database_code 2211200
_cod_database_fobs_code 2211200

loop_
_symmetry_equiv_pos_as_xyz
'x, y, z'
'-x, -y, z+1/2'
'x+1/2, -y+1/2, z'
'-x+1/2, y+1/2, z+1/2'

loop_
_atom_site_type_symbol
_atom_site_label
_atom_site_fract_x
_atom_site_fract_y
_atom_site_fract_z
_atom_site_U_iso_or_equiv
_atom_site_adp_type
_atom_site_calc_flag
_atom_site_refinement_flags
_atom_site_occupancy
_atom_site_disorder_assembly
_atom_site_disorder_group
C C1 0.3585(2) 0.4820(4) 0.10948(11) 0.0626(9) Uani d . 1 . .
H H1 0.3347 0.4108 0.1244 0.075 Uiso calc R 1 . .
C C2 0.4290(3) 0.4536(5) 0.08742(13) 0.0763(12) Uani d . 1 . .
H H2 0.4516 0.3630 0.0872 0.092 Uiso calc R 1 . .
C C3 0.4651(3) 0.5561(6) 0.06625(15) 0.0825(12) Uani d . 1 . .
H H3 0.5133 0.5367 0.0519 0.099 Uiso calc R 1 . .
C C4 0.4308(3) 0.6901(6) 0.06580(13) 0.0829(13) Uani d . 1 . .
H H4 0.4557 0.7602 0.0509 0.100 Uiso calc R 1 . .
C C5 0.3600(3) 0.7207(4) 0.08728(11) 0.0679(10) Uani d . 1 . .
H H5 0.3371 0.8110 0.0868 0.082 Uiso calc R 1 . .
C C6 0.3229(2) 0.6158(4) 0.10966(9) 0.0518(7) Uani d . 1 . .
C C7 0.2490(2) 0.6457(4) 0.13254(10) 0.0554(8) Uani d . 1 . .
C C8 0.1881(2) 0.6693(4) 0.15130(10) 0.0547(8) Uani d . 1 . .
C C9 0.1145(2) 0.7040(4) 0.17381(9) 0.0506(7) Uani d . 1 . .
C C10 0.0674(3) 0.8220(4) 0.16327(12) 0.0683(10) Uani d . 1 . .
H H10 0.0837 0.8757 0.1421 0.082 Uiso calc R 1 . .
C C11 -0.0027(3) 0.8592(5) 0.18398(14) 0.0757(12) Uani d . 1 . .
H H11 -0.0333 0.9391 0.1771 0.091 Uiso calc R 1 . .
C C12 -0.0281(2) 0.7788(4) 0.21488(12) 0.0624(9) Uani d . 1 . .
H H12 -0.0753 0.8056 0.2290 0.075 Uiso calc R 1 . .
C C13 0.08895(19) 0.6214(3) 0.20518(9) 0.0437(7) Uani d . 1 . .
C C14 0.0159(2) 0.6584(4) 0.22525(10) 0.0505(8) Uani d . 1 . .
C C15 0.1393(2) 0.4913(4) 0.21609(9) 0.0482(7) Uani d . 1 . .
H H15A 0.1050 0.4083 0.2114 0.058 Uiso calc R 1 . .
H H15B 0.1886 0.4854 0.1996 0.058 Uiso calc R 1 . .
C C16 -0.01914(19) 0.5655(4) 0.25694(10) 0.0536(8) Uani d . 1 . .
H H16A -0.0716 0.6064 0.2661 0.064 Uiso calc R 1 . .
H H16B -0.0323 0.4738 0.2461 0.064 Uiso calc R 1 . .
C C17 0.23213(19) 0.5726(4) 0.26816(10) 0.0481(7) Uani d . 1 . .
C C18 0.0402(2) 0.6400(4) 0.31935(9) 0.0486(7) Uani d . 1 . .
C C19 0.11040(18) 0.4553(3) 0.28754(9) 0.0429(6) Uani d . 1 . .
C C20 0.0859(2) 0.2985(4) 0.28595(11) 0.0542(8) Uani d . 1 . .
C C21 0.0162(4) 0.1124(5) 0.31883(17) 0.0951(16) Uani d . 1 . .
H H21A 0.0644 0.0554 0.3115 0.114 Uiso calc R 1 . .
H H21B 0.0019 0.0906 0.3453 0.114 Uiso calc R 1 . .
C C22 -0.0557(4) 0.0796(7) 0.2937(3) 0.142(3) Uani d . 1 . .
H H22A -0.1016 0.1422 0.2994 0.212 Uiso calc R 1 . .
H H22B -0.0732 -0.0161 0.2979 0.212 Uiso calc R 1 . .
H H22C -0.0392 0.0913 0.2672 0.212 Uiso calc R 1 . .
C C23 0.16130(19) 0.5001(3) 0.32426(9) 0.0456(7) Uani d . 1 . .
C C24 0.1864(2) 0.3804(4) 0.35169(10) 0.0526(8) Uani d . 1 . .
C C25 0.2591(3) 0.1596(5) 0.35404(14) 0.0758(12) Uani d . 1 . .
H H25A 0.2112 0.1029 0.3620 0.091 Uiso calc R 1 . .
H H25B 0.2901 0.1876 0.3769 0.091 Uiso calc R 1 . .
C C26 0.3139(3) 0.0780(5) 0.32800(17) 0.0863(14) Uani d . 1 . .
H H26A 0.2845 0.0599 0.3043 0.130 Uiso calc R 1 . .
H H26B 0.3286 -0.0099 0.3400 0.130 Uiso calc R 1 . .
H H26C 0.3643 0.1309 0.3227 0.130 Uiso calc R 1 . .
C C27 0.2743(3) 0.6770(5) 0.33098(13) 0.0719(11) Uani d . 1 . .
H H27A 0.2999 0.6372 0.3539 0.086 Uiso calc R 1 . .
H H27B 0.3183 0.7228 0.3161 0.086 Uiso calc R 1 . .
C C28 0.1497(3) 0.7138(4) 0.36446(11) 0.0643(9) Uani d . 1 . .
H H28A 0.1088 0.7843 0.3722 0.077 Uiso calc R 1 . .
H H28B 0.1750 0.6746 0.3876 0.077 Uiso calc R 1 . .
C C29 0.3731(3) 0.9950(5) 0.17015(12) 0.0694(11) Uani d . 1 . .
H H29 0.3955 0.9250 0.1544 0.083 Uiso calc R 1 . .
C C30 0.3028(3) 0.9680(6) 0.19195(15) 0.0813(12) Uani d . 1 . .
H H30 0.2784 0.8788 0.1911 0.098 Uiso calc R 1 . .
C C31 0.2683(3) 1.0682(6) 0.21465(15) 0.0818(13) Uani d . 1 . .
H H31 0.2202 1.0482 0.2290 0.098 Uiso calc R 1 . .
C C32 0.3037(3) 1.1980(5) 0.21647(14) 0.0817(13) Uani d . 1 . .
H H32 0.2792 1.2670 0.2319 0.098 Uiso calc R 1 . .
C C33 0.3767(3) 1.2296(4) 0.19555(12) 0.0722(11) Uani d . 1 . .
H H33 0.4020 1.3178 0.1976 0.087 Uiso calc R 1 . .
C C34 0.4108(2) 1.1268(4) 0.17154(10) 0.0585(9) Uani d . 1 . .
C C35 0.4854(3) 1.1561(4) 0.14914(10) 0.0620(9) Uani d . 1 . .
C C36 0.5464(3) 1.1786(4) 0.12983(11) 0.0588(9) Uani d . 1 . .
C C37 0.6179(2) 1.2128(4) 0.10665(10) 0.0555(8) Uani d . 1 . .
C C38 0.6640(3) 1.3345(5) 0.11505(15) 0.0773(12) Uani d . 1 . .
H H38 0.6486 1.3901 0.1360 0.093 Uiso calc R 1 . .
C C39 0.7307(4) 1.3723(5) 0.09303(18) 0.0885(14) Uani d . 1 . .
H H39 0.7599 1.4550 0.0986 0.106 Uiso calc R 1 . .
C C40 0.7561(3) 1.2891(5) 0.06228(14) 0.0714(11) Uani d . 1 . .
H H40 0.8019 1.3166 0.0474 0.086 Uiso calc R 1 . .
C C41 0.7133(2) 1.1644(4) 0.05349(10) 0.0522(8) Uani d . 1 . .
C C42 0.6421(2) 1.1266(3) 0.07533(9) 0.0475(7) Uani d . 1 . .
C C43 0.5946(2) 0.9917(3) 0.06761(9) 0.0476(7) Uani d . 1 . .
H H43A 0.6302 0.9128 0.0748 0.057 Uiso calc R 1 . .
H H43B 0.5453 0.9894 0.0842 0.057 Uiso calc R 1 . .
C C44 0.7496(2) 1.0688(4) 0.02315(11) 0.0569(8) Uani d . 1 . .
H H44A 0.7986 1.1147 0.0120 0.068 Uiso calc R 1 . .
H H44B 0.7690 0.9831 0.0356 0.068 Uiso calc R 1 . .
C C45 0.4995(2) 1.0449(4) 0.01316(10) 0.0509(8) Uani d . 1 . .
C C46 0.6887(2) 1.0968(4) -0.04224(11) 0.0571(8) Uani d . 1 . .
C C47 0.62469(19) 0.9301(3) -0.00215(9) 0.0463(7) Uani d . 1 . .
C C48 0.6607(3) 0.7819(4) 0.00525(11) 0.0629(10) Uani d . 1 . .
C C49 0.7683(6) 0.6139(8) -0.0162(3) 0.137(3) Uani d . 1 . .
H H49A 0.8216 0.6173 -0.0299 0.164 Uiso calc R 1 . .
H H49B 0.7781 0.5936 0.0109 0.164 Uiso calc R 1 . .
C C50 0.7127(5) 0.5225(10) -0.0325(3) 0.142(3) Uani d . 1 . .
H H50A 0.6633 0.5154 -0.0166 0.213 Uiso calc R 1 . .
H H50B 0.7385 0.4313 -0.0349 0.213 Uiso calc R 1 . .
H H50C 0.6970 0.5563 -0.0576 0.213 Uiso calc R 1 . .
C C51 0.5721(2) 0.9474(4) -0.03957(10) 0.0527(8) Uani d . 1 . .
C C52 0.5476(3) 0.8106(5) -0.06107(14) 0.0775(12) Uani d . 1 A .
C C53 0.4911(6) 0.5718(10) -0.0481(4) 0.078(3) Uani d PD 0.568(19) A 1
H H53A 0.5251 0.5403 -0.0697 0.094 Uiso calc PR 0.568(19) A 1
H H53B 0.5007 0.5103 -0.0262 0.094 Uiso calc PR 0.568(19) A 1
C C54 0.4002(8) 0.5797(18) -0.0583(6) 0.108(5) Uani d PD 0.568(19) A 1
H H54A 0.3682 0.6068 -0.0360 0.162 Uiso calc PR 0.568(19) A 1
H H54B 0.3813 0.4891 -0.0672 0.162 Uiso calc PR 0.568(19) A 1
H H54C 0.3923 0.6483 -0.0783 0.162 Uiso calc PR 0.568(19) A 1
C C53' 0.4658(11) 0.6190(15) -0.0669(4) 0.081(4) Uani d PD 0.432(19) A 2
H H53C 0.4304 0.6674 -0.0855 0.098 Uiso calc PR 0.432(19) A 2
H H53D 0.5071 0.5619 -0.0804 0.098 Uiso calc PR 0.432(19) A 2
C C54' 0.4147(19) 0.533(2) -0.0392(6) 0.127(9) Uani d PD 0.432(19) A 2
H H54D 0.4382 0.5415 -0.0139 0.191 Uiso calc PR 0.432(19) A 2
H H54E 0.4156 0.4360 -0.0471 0.191 Uiso calc PR 0.432(19) A 2
H H54F 0.3576 0.5667 -0.0391 0.191 Uiso calc PR 0.432(19) A 2
C C55 0.4539(3) 1.1111(5) -0.05294(13) 0.0768(12) Uani d . 1 . .
H H55A 0.4267 1.0561 -0.0729 0.092 Uiso calc R 1 . .
H H55B 0.4107 1.1645 -0.0395 0.092 Uiso calc R 1 . .
C C56 0.5756(3) 1.1277(5) -0.09011(12) 0.0799(12) Uani d . 1 . .
H H56A 0.6139 1.1929 -0.1027 0.096 Uiso calc R 1 . .
H H56B 0.5492 1.0703 -0.1099 0.096 Uiso calc R 1 . .
N N1 0.16663(15) 0.4902(3) 0.25618(7) 0.0433(6) Uani d . 1 . .
N N2 0.03689(15) 0.5456(3) 0.28983(8) 0.0470(6) Uani d . 1 . .
N N3 0.23670(16) 0.5643(3) 0.30811(8) 0.0510(6) Uani d . 1 . .
N N4 0.10747(17) 0.6026(3) 0.34314(8) 0.0495(6) Uani d . 1 . .
N N5 0.56724(15) 0.9715(3) 0.02807(7) 0.0443(6) Uani d . 1 . .
N N6 0.69250(16) 1.0300(3) -0.00807(8) 0.0499(6) Uani d . 1 . .
N N7 0.49602(17) 1.0170(4) -0.02594(9) 0.0572(7) Uani d . 1 . .
N N8 0.62266(19) 1.0377(3) -0.06399(8) 0.0577(7) Uani d . 1 . .
O O1 0.28059(16) 0.6373(3) 0.24782(8) 0.0690(7) Uani d . 1 . .
O O2 -0.00865(18) 0.7355(3) 0.32505(8) 0.0686(7) Uani d . 1 . .
O O3 0.1077(2) 0.2202(3) 0.26096(9) 0.0817(9) Uani d . 1 . .
O O4 0.03764(19) 0.2645(3) 0.31530(9) 0.0741(8) Uani d . 1 . .
O O5 0.1689(2) 0.3775(4) 0.38514(8) 0.0839(9) Uani d . 1 . .
O O6 0.23011(17) 0.2846(3) 0.33291(8) 0.0654(7) Uani d . 1 . .
O O7 0.2129(2) 0.7779(3) 0.34178(9) 0.0754(8) Uani d . 1 . .
O O8 0.44996(17) 1.1140(3) 0.03130(8) 0.0730(8) Uani d . 1 . .
O O9 0.73452(19) 1.1886(3) -0.05392(9) 0.0775(8) Uani d . 1 . .
O O10 0.6443(2) 0.7108(3) 0.03228(10) 0.0906(10) Uani d . 1 . .
O O11 0.7142(3) 0.7511(3) -0.02225(12) 0.1170(16) Uani d . 1 . .
O O12 0.5620(3) 0.7904(5) -0.09416(11) 0.1125(13) Uani d . 1 . .
O O13 0.5086(3) 0.7245(4) -0.03819(13) 0.1167(15) Uani d . 1 . .
O O14 0.5125(2) 1.2048(4) -0.06979(10) 0.0864(9) Uani d . 1 . .

loop_
_atom_site_aniso_label
_atom_site_aniso_U_11
_atom_site_aniso_U_22
_atom_site_aniso_U_33
_atom_site_aniso_U_12
_atom_site_aniso_U_13
_atom_site_aniso_U_23
C1 0.071(2) 0.069(2) 0.0479(19) -0.0004(18) -0.0081(18) 0.0097(17)
C2 0.074(3) 0.089(3) 0.067(3) 0.019(2) -0.012(2) 0.002(2)
C3 0.066(2) 0.104(4) 0.078(3) 0.001(2) 0.011(2) -0.006(3)
C4 0.086(3) 0.097(3) 0.067(3) -0.033(3) 0.024(2) 0.002(2)
C5 0.089(3) 0.059(2) 0.055(2) -0.0141(19) 0.0139(19) -0.0012(17)
C6 0.0572(18) 0.0624(19) 0.0358(15) -0.0097(15) -0.0017(14) -0.0015(14)
C7 0.064(2) 0.065(2) 0.0372(17) -0.0098(17) 0.0019(15) -0.0018(15)
C8 0.065(2) 0.063(2) 0.0363(16) -0.0109(16) -0.0017(15) -0.0025(15)
C9 0.0528(17) 0.0563(19) 0.0426(17) -0.0070(14) -0.0041(14) -0.0018(14)
C10 0.080(2) 0.060(2) 0.065(2) -0.0053(19) -0.005(2) 0.0108(18)
C11 0.078(3) 0.062(2) 0.088(3) 0.015(2) -0.013(2) 0.008(2)
C12 0.0506(18) 0.069(2) 0.068(2) 0.0120(17) -0.0027(17) -0.0013(19)
C13 0.0417(15) 0.0504(16) 0.0390(15) -0.0022(12) -0.0026(12) -0.0028(13)
C14 0.0442(17) 0.0598(19) 0.0474(18) 0.0027(14) -0.0056(14) -0.0059(15)
C15 0.0474(16) 0.0572(18) 0.0399(17) 0.0074(14) 0.0056(13) -0.0034(14)
C16 0.0350(14) 0.071(2) 0.0544(19) 0.0003(14) 0.0014(14) -0.0021(16)
C17 0.0362(15) 0.0584(18) 0.0498(18) -0.0017(13) 0.0065(13) 0.0055(15)
C18 0.0482(16) 0.0566(18) 0.0409(16) -0.0020(15) 0.0094(13) 0.0028(14)
C19 0.0390(14) 0.0494(16) 0.0403(15) -0.0038(12) 0.0055(12) -0.0001(13)
C20 0.0510(17) 0.0566(19) 0.0549(19) -0.0054(15) 0.0046(16) -0.0007(17)
C21 0.111(4) 0.079(3) 0.096(4) -0.036(3) 0.020(3) 0.003(3)
C22 0.086(3) 0.084(4) 0.255(10) -0.019(3) -0.024(5) 0.003(5)
C23 0.0447(15) 0.0511(17) 0.0411(16) -0.0078(13) 0.0027(13) 0.0038(13)
C24 0.0473(16) 0.065(2) 0.0458(19) -0.0060(15) -0.0003(14) 0.0069(15)
C25 0.070(2) 0.080(3) 0.077(3) 0.010(2) -0.012(2) 0.021(2)
C26 0.085(3) 0.060(2) 0.114(4) 0.014(2) -0.004(3) 0.009(2)
C27 0.065(2) 0.089(3) 0.062(2) -0.035(2) -0.0020(19) -0.002(2)
C28 0.076(2) 0.067(2) 0.050(2) -0.0208(19) 0.0067(18) -0.0119(17)
C29 0.080(3) 0.074(3) 0.054(2) 0.008(2) -0.011(2) -0.0128(19)
C30 0.079(3) 0.090(3) 0.075(3) -0.010(2) -0.009(2) -0.003(2)
C31 0.067(3) 0.102(4) 0.076(3) 0.002(2) 0.006(2) 0.003(3)
C32 0.094(3) 0.083(3) 0.068(3) 0.030(3) 0.023(2) 0.000(2)
C33 0.100(3) 0.056(2) 0.061(2) 0.013(2) 0.012(2) 0.0011(18)
C34 0.073(2) 0.065(2) 0.0382(17) 0.0167(18) -0.0028(16) 0.0017(15)
C35 0.077(2) 0.069(2) 0.0405(19) 0.0165(18) -0.0003(18) -0.0016(17)
C36 0.074(2) 0.059(2) 0.0440(18) 0.0159(18) -0.0028(18) -0.0042(16)
C37 0.0622(19) 0.0521(18) 0.0522(19) 0.0089(15) -0.0052(16) -0.0007(15)
C38 0.091(3) 0.058(2) 0.082(3) 0.000(2) -0.008(3) -0.012(2)
C39 0.097(3) 0.061(3) 0.107(4) -0.016(2) -0.011(3) -0.011(3)
C40 0.062(2) 0.069(2) 0.083(3) -0.0163(19) -0.005(2) 0.012(2)
C41 0.0455(17) 0.0599(19) 0.0512(18) -0.0029(14) -0.0059(14) 0.0073(15)
C42 0.0483(17) 0.0500(17) 0.0441(17) 0.0032(13) -0.0079(14) 0.0041(14)
C43 0.0488(17) 0.0543(17) 0.0397(17) -0.0032(14) 0.0043(13) 0.0035(14)
C44 0.0376(15) 0.076(2) 0.057(2) -0.0020(15) 0.0057(15) 0.0094(18)
C45 0.0448(16) 0.063(2) 0.0452(18) 0.0013(15) 0.0055(14) -0.0009(15)
C46 0.0562(19) 0.062(2) 0.053(2) 0.0017(16) 0.0133(16) 0.0081(16)
C47 0.0465(15) 0.0509(16) 0.0416(17) 0.0011(13) 0.0095(13) 0.0018(14)
C48 0.074(2) 0.056(2) 0.059(2) 0.0104(17) 0.0206(18) 0.0075(17)
C49 0.147(6) 0.120(5) 0.143(6) -0.004(5) 0.063(5) -0.014(5)
C50 0.133(6) 0.145(6) 0.148(7) 0.006(5) 0.012(6) 0.010(6)
C51 0.0516(17) 0.065(2) 0.0414(17) 0.0012(15) 0.0076(14) -0.0029(15)
C52 0.074(2) 0.094(3) 0.065(3) -0.008(2) 0.010(2) -0.029(2)
C53 0.094(6) 0.063(5) 0.077(7) -0.006(5) -0.001(5) -0.001(4)
C54 0.087(7) 0.096(10) 0.141(14) -0.012(7) 0.006(8) 0.014(8)
C53' 0.091(10) 0.083(8) 0.070(8) -0.006(7) -0.003(7) -0.005(6)
C54' 0.14(2) 0.086(13) 0.15(2) -0.052(13) 0.038(16) -0.023(12)
C55 0.067(2) 0.103(3) 0.061(2) 0.018(2) -0.0098(19) 0.006(2)
C56 0.088(3) 0.104(3) 0.047(2) 0.011(3) 0.000(2) 0.017(2)
N1 0.0364(12) 0.0522(14) 0.0412(14) 0.0019(10) 0.0054(10) 0.0012(11)
N2 0.0382(12) 0.0580(15) 0.0448(14) 0.0001(11) 0.0055(11) -0.0049(12)
N3 0.0419(13) 0.0648(17) 0.0464(15) -0.0133(12) 0.0022(11) 0.0038(13)
N4 0.0529(14) 0.0525(15) 0.0431(14) -0.0035(12) 0.0045(12) -0.0022(12)
N5 0.0400(12) 0.0550(15) 0.0378(13) 0.0014(11) 0.0065(11) 0.0009(11)
N6 0.0416(13) 0.0638(16) 0.0444(14) 0.0002(12) 0.0086(12) 0.0098(13)
N7 0.0503(15) 0.0757(19) 0.0458(16) 0.0084(14) -0.0030(12) -0.0033(14)
N8 0.0626(16) 0.0720(18) 0.0384(14) 0.0000(14) 0.0035(13) 0.0082(13)
O1 0.0527(13) 0.095(2) 0.0588(15) -0.0194(13) 0.0125(12) 0.0155(14)
O2 0.0739(16) 0.0705(16) 0.0615(16) 0.0231(14) 0.0091(13) -0.0069(13)
O3 0.107(2) 0.0566(15) 0.082(2) -0.0094(15) 0.0295(18) -0.0132(14)
O4 0.0861(18) 0.0634(15) 0.0727(18) -0.0260(14) 0.0203(15) 0.0005(13)
O5 0.116(2) 0.091(2) 0.0439(15) 0.0180(18) 0.0072(15) 0.0133(14)
O6 0.0671(15) 0.0653(15) 0.0637(16) 0.0113(13) 0.0036(12) 0.0160(13)
O7 0.0888(19) 0.0672(16) 0.0703(17) -0.0308(15) 0.0092(15) -0.0110(14)
O8 0.0594(15) 0.101(2) 0.0584(16) 0.0269(15) 0.0072(13) -0.0118(15)
O9 0.0760(17) 0.0829(18) 0.0738(18) -0.0171(15) 0.0159(14) 0.0259(15)
O10 0.127(3) 0.0594(16) 0.085(2) 0.0206(16) 0.042(2) 0.0229(15)
O11 0.164(4) 0.076(2) 0.111(3) 0.061(2) 0.079(3) 0.032(2)
O12 0.131(3) 0.136(3) 0.070(2) -0.027(3) 0.024(2) -0.046(2)
O13 0.139(3) 0.099(3) 0.112(3) -0.061(2) 0.056(3) -0.046(2)
O14 0.091(2) 0.098(2) 0.0707(19) 0.0185(18) -0.0123(17) 0.0211(17)

loop_
_atom_type_symbol
_atom_type_description
_atom_type_scat_dispersion_real
_atom_type_scat_dispersion_imag
_atom_type_scat_source
C C 0.0033 0.0000 'International Tables Vol C Tables 4.2.6.8 and 6.1.1.4'
H H 0.0000 0.0000 'International Tables Vol C Tables 4.2.6.8 and 6.1.1.4'
N N 0.0061 0.0000 'International Tables Vol C Tables 4.2.6.8 and 6.1.1.4'
O O 0.0106 0.0000 'International Tables Vol C Tables 4.2.6.8 and 6.1.1.4'

loop_
_geom_angle_atom_site_label_1
_geom_angle_atom_site_label_2
_geom_angle_atom_site_label_3
_geom_angle
_geom_angle_publ_flag
C2 C1 C6 120.7(4) ?
C2 C1 H1 119.7 ?
C6 C1 H1 119.7 ?
C3 C2 C1 120.4(4) ?
C3 C2 H2 119.8 ?
C1 C2 H2 119.8 ?
C2 C3 C4 120.2(4) ?
C2 C3 H3 119.9 ?
C4 C3 H3 119.9 ?
C5 C4 C3 120.5(4) ?
C5 C4 H4 119.8 ?
C3 C4 H4 119.8 ?
C4 C5 C6 119.7(4) ?
C4 C5 H5 120.1 ?
C6 C5 H5 120.1 ?
C1 C6 C5 118.5(4) ?
C1 C6 C7 120.8(3) ?
C5 C6 C7 120.7(4) ?
C8 C7 C6 179.5(4) ?
C7 C8 C9 177.7(4) ?
C10 C9 C13 119.8(3) ?
C10 C9 C8 118.3(3) ?
C13 C9 C8 121.9(3) ?
C11 C10 C9 120.3(4) ?
C11 C10 H10 119.9 ?
C9 C10 H10 119.9 ?
C10 C11 C12 120.2(4) ?
C10 C11 H11 119.9 ?
C12 C11 H11 119.9 ?
C11 C12 C14 120.8(4) ?
C11 C12 H12 119.6 ?
C14 C12 H12 119.6 ?
C14 C13 C9 119.1(3) ?
C14 C13 C15 121.1(3) ?
C9 C13 C15 119.7(3) y
C12 C14 C13 119.7(3) ?
C12 C14 C16 118.9(3) ?
C13 C14 C16 121.3(3) ?
N1 C15 C13 113.6(3) y
N1 C15 H15A 108.8 ?
C13 C15 H15A 108.8 ?
N1 C15 H15B 108.8 ?
C13 C15 H15B 108.8 ?
H15A C15 H15B 107.7 ?
N2 C16 C14 114.8(3) ?
N2 C16 H16A 108.6 ?
C14 C16 H16A 108.6 ?
N2 C16 H16B 108.6 ?
C14 C16 H16B 108.6 ?
H16A C16 H16B 107.5 ?
O1 C17 N1 126.5(3) ?
O1 C17 N3 125.3(3) ?
N1 C17 N3 108.1(3) ?
O2 C18 N2 126.3(3) ?
O2 C18 N4 125.7(3) ?
N2 C18 N4 107.9(3) y
N1 C19 N2 113.7(3) y
N1 C19 C20 110.5(3) ?
N2 C19 C20 111.7(2) ?
N1 C19 C23 103.5(2) ?
N2 C19 C23 102.1(2) ?
C20 C19 C23 114.9(3) ?
O3 C20 O4 125.4(3) ?
O3 C20 C19 123.7(3) ?
O4 C20 C19 110.9(3) ?
C22 C21 O4 109.5(5) ?
C22 C21 H21A 109.8 ?
O4 C21 H21A 109.8 ?
C22 C21 H21B 109.8 ?
O4 C21 H21B 109.8 ?
H21A C21 H21B 108.2 ?
C21 C22 H22A 109.5 ?
C21 C22 H22B 109.5 ?
H22A C22 H22B 109.5 ?
C21 C22 H22C 109.5 ?
H22A C22 H22C 109.5 ?
H22B C22 H22C 109.5 ?
N4 C23 N3 112.2(3) ?
N4 C23 C24 111.6(3) ?
N3 C23 C24 109.6(3) ?
N4 C23 C19 104.3(2) ?
N3 C23 C19 102.9(2) ?
C24 C23 C19 116.0(3) ?
O5 C24 O6 126.0(3) ?
O5 C24 C23 124.1(3) ?
O6 C24 C23 109.9(3) ?
O6 C25 C26 107.6(4) ?
O6 C25 H25A 110.2 ?
C26 C25 H25A 110.2 ?
O6 C25 H25B 110.2 ?
C26 C25 H25B 110.2 ?
H25A C25 H25B 108.5 ?
C25 C26 H26A 109.5 ?
C25 C26 H26B 109.5 ?
H26A C26 H26B 109.5 ?
C25 C26 H26C 109.5 ?
H26A C26 H26C 109.5 ?
H26B C26 H26C 109.5 ?
O7 C27 N3 111.0(3) y
O7 C27 H27A 109.4 ?
N3 C27 H27A 109.4 ?
O7 C27 H27B 109.4 ?
N3 C27 H27B 109.4 ?
H27A C27 H27B 108.0 ?
O7 C28 N4 110.9(3) y
O7 C28 H28A 109.5 ?
N4 C28 H28A 109.5 ?
O7 C28 H28B 109.5 ?
N4 C28 H28B 109.5 ?
H28A C28 H28B 108.1 ?
C30 C29 C34 120.0(4) ?
C30 C29 H29 120.0 ?
C34 C29 H29 120.0 ?
C31 C30 C29 121.3(5) ?
C31 C30 H30 119.4 ?
C29 C30 H30 119.4 ?
C30 C31 C32 119.9(5) ?
C30 C31 H31 120.1 ?
C32 C31 H31 120.1 ?
C31 C32 C33 120.9(4) ?
C31 C32 H32 119.5 ?
C33 C32 H32 119.5 ?
C34 C33 C32 118.8(4) ?
C34 C33 H33 120.6 ?
C32 C33 H33 120.6 ?
C29 C34 C33 119.0(4) ?
C29 C34 C35 120.6(3) ?
C33 C34 C35 120.4(4) ?
C36 C35 C34 178.4(4) ?
C35 C36 C37 177.1(4) ?
C38 C37 C42 119.8(4) ?
C38 C37 C36 119.0(4) ?
C42 C37 C36 121.2(3) ?
C39 C38 C37 120.6(4) ?
C39 C38 H38 119.7 ?
C37 C38 H38 119.7 ?
C38 C39 C40 120.7(4) ?
C38 C39 H39 119.7 ?
C40 C39 H39 119.7 ?
C39 C40 C41 120.6(4) ?
C39 C40 H40 119.7 ?
C41 C40 H40 119.7 ?
C40 C41 C42 119.2(4) ?
C40 C41 C44 118.5(3) ?
C42 C41 C44 122.1(3) ?
C41 C42 C37 119.1(3) ?
C41 C42 C43 121.4(3) ?
C37 C42 C43 119.4(3) ?
N5 C43 C42 115.4(3) ?
N5 C43 H43A 108.4 ?
C42 C43 H43A 108.4 ?
N5 C43 H43B 108.4 ?
C42 C43 H43B 108.4 ?
H43A C43 H43B 107.5 ?
N6 C44 C41 115.7(3) ?
N6 C44 H44A 108.3 ?
C41 C44 H44A 108.3 ?
N6 C44 H44B 108.3 ?
C41 C44 H44B 108.3 ?
H44A C44 H44B 107.4 ?
O8 C45 N5 126.0(3) ?
O8 C45 N7 126.3(3) ?
N5 C45 N7 107.6(3) ?
O9 C46 N6 127.6(4) ?
O9 C46 N8 123.8(3) ?
N6 C46 N8 108.6(3) ?
N5 C47 N6 113.2(3) ?
N5 C47 C48 111.2(3) ?
N6 C47 C48 110.3(3) ?
N5 C47 C51 103.9(2) ?
N6 C47 C51 102.2(3) ?
C48 C47 C51 115.8(3) ?
O10 C48 O11 126.3(4) ?
O10 C48 C47 124.8(3) ?
O11 C48 C47 108.8(3) ?
C50 C49 O11 96.7(7) ?
C50 C49 H49A 112.4 ?
O11 C49 H49A 112.4 ?
C50 C49 H49B 112.4 ?
O11 C49 H49B 112.4 ?
H49A C49 H49B 110.0 ?
C49 C50 H50A 109.5 ?
C49 C50 H50B 109.5 ?
H50A C50 H50B 109.5 ?
C49 C50 H50C 109.5 ?
H50A C50 H50C 109.5 ?
H50B C50 H50C 109.5 ?
N8 C51 N7 112.4(3) ?
N8 C51 C52 110.7(3) ?
N7 C51 C52 109.2(3) ?
N8 C51 C47 104.8(3) ?
N7 C51 C47 102.8(2) ?
C52 C51 C47 116.8(3) ?
O12 C52 O13 125.6(4) ?
O12 C52 C51 123.7(5) ?
O13 C52 C51 110.7(3) ?
C54 C53 O13 100.6(10) ?
C54 C53 H53A 111.7 ?
O13 C53 H53A 111.7 ?
C54 C53 H53B 111.7 ?
O13 C53 H53B 111.7 ?
H53A C53 H53B 109.4 ?
C54' C53' O13 100.0(13) ?
C54' C53' H53C 111.8 ?
O13 C53' H53C 111.8 ?
C54' C53' H53D 111.8 ?
O13 C53' H53D 111.8 ?
H53C C53' H53D 109.5 ?
C53' C54' H54D 109.5 ?
C53' C54' H54E 109.5 ?
H54D C54' H54E 109.5 ?
C53' C54' H54F 109.5 ?
H54D C54' H54F 109.5 ?
H54E C54' H54F 109.5 ?
O14 C55 N7 110.5(3) ?
O14 C55 H55A 109.5 ?
N7 C55 H55A 109.5 ?
O14 C55 H55B 109.5 ?
N7 C55 H55B 109.5 ?
H55A C55 H55B 108.1 ?
O14 C56 N8 110.7(3) ?
O14 C56 H56A 109.5 ?
N8 C56 H56A 109.5 ?
O14 C56 H56B 109.5 ?
N8 C56 H56B 109.5 ?
H56A C56 H56B 108.1 ?
C17 N1 C19 111.8(2) ?
C17 N1 C15 120.9(3) ?
C19 N1 C15 122.5(2) ?
C18 N2 C19 113.5(3) ?
C18 N2 C16 121.8(3) ?
C19 N2 C16 121.6(3) ?
C17 N3 C23 111.4(3) ?
C17 N3 C27 121.5(3) ?
C23 N3 C27 115.6(3) ?
C18 N4 C23 110.7(3) ?
C18 N4 C28 118.0(3) ?
C23 N4 C28 116.5(3) ?
C45 N5 C47 110.8(3) ?
C45 N5 C43 121.3(3) ?
C47 N5 C43 122.3(2) ?
C46 N6 C47 113.6(3) ?
C46 N6 C44 124.3(3) ?
C47 N6 C44 121.4(3) ?
C45 N7 C51 111.9(3) ?
C45 N7 C55 122.1(3) ?
C51 N7 C55 116.7(3) ?
C46 N8 C51 109.5(3) ?
C46 N8 C56 118.9(3) ?
C51 N8 C56 115.4(3) ?
C20 O4 C21 115.8(3) ?
C24 O6 C25 118.3(3) ?
C28 O7 C27 110.2(3) ?
C48 O11 C49 116.1(4) ?
C52 O13 C53 123.4(6) ?
C52 O13 C53' 102.7(6) ?
C53 O13 C53' 33.4(5) ?
C55 O14 C56 110.1(4) ?

loop_
_geom_bond_atom_site_label_1
_geom_bond_atom_site_label_2
_geom_bond_distance
_geom_bond_publ_flag
C1 C2 1.380(6) ?
C1 C6 1.389(5) ?
C1 H1 0.9300 ?
C2 C3 1.346(7) ?
C2 H2 0.9300 ?
C3 C4 1.382(7) ?
C3 H3 0.9300 ?
C4 C5 1.378(6) ?
C4 H4 0.9300 ?
C5 C6 1.392(5) ?
C5 H5 0.9300 ?
C6 C7 1.443(5) ?
C7 C8 1.185(5) ?
C8 C9 1.441(5) y
C9 C10 1.394(5) ?
C9 C13 1.401(5) ?
C10 C11 1.370(6) ?
C10 H10 0.9300 ?
C11 C12 1.376(6) ?
C11 H11 0.9300 ?
C12 C14 1.385(5) ?
C12 H12 0.9300 ?
C13 C14 1.396(5) ?
C13 C15 1.517(4) y
C14 C16 1.515(5) ?
C15 N1 1.458(4) y
C15 H15A 0.9700 ?
C15 H15B 0.9700 ?
C16 N2 1.458(4) ?
C16 H16A 0.9700 ?
C16 H16B 0.9700 ?
C17 O1 1.210(4) ?
C17 N1 1.364(4) ?
C17 N3 1.391(5) ?
C18 O2 1.207(4) y
C18 N2 1.362(4) ?
C18 N4 1.395(4) ?
C19 N1 1.445(4) ?
C19 N2 1.448(4) y
C19 C20 1.537(5) ?
C19 C23 1.567(5) ?
C20 O3 1.193(4) ?
C20 O4 1.314(4) ?
C21 C22 1.468(9) ?
C21 O4 1.486(5) ?
C21 H21A 0.9700 ?
C21 H21B 0.9700 ?
C22 H22A 0.9600 ?
C22 H22B 0.9600 ?
C22 H22C 0.9600 ?
C23 N4 1.450(4) ?
C23 N3 1.453(4) ?
C23 C24 1.534(5) ?
C24 O5 1.194(4) ?
C24 O6 1.315(4) ?
C25 O6 1.467(5) ?
C25 C26 1.473(7) ?
C25 H25A 0.9700 ?
C25 H25B 0.9700 ?
C26 H26A 0.9600 ?
C26 H26B 0.9600 ?
C26 H26C 0.9600 ?
C27 O7 1.415(6) y
C27 N3 1.458(5) y
C27 H27A 0.9700 ?
C27 H27B 0.9700 ?
C28 O7 1.411(5) y
C28 N4 1.452(4) y
C28 H28A 0.9700 ?
C28 H28B 0.9700 ?
C29 C30 1.371(6) ?
C29 C34 1.385(6) ?
C29 H29 0.9300 ?
C30 C31 1.351(7) ?
C30 H30 0.9300 ?
C31 C32 1.354(7) ?
C31 H31 0.9300 ?
C32 C33 1.398(7) ?
C32 H32 0.9300 ?
C33 C34 1.392(5) ?
C33 H33 0.9300 ?
C34 C35 1.442(6) ?
C35 C36 1.195(6) ?
C36 C37 1.427(6) ?
C37 C38 1.397(6) ?
C37 C42 1.413(5) ?
C38 C39 1.353(7) ?
C38 H38 0.9300 ?
C39 C40 1.386(7) ?
C39 H39 0.9300 ?
C40 C41 1.396(5) ?
C40 H40 0.9300 ?
C41 C42 1.406(5) ?
C41 C44 1.503(5) ?
C42 C43 1.509(5) ?
C43 N5 1.452(4) ?
C43 H43A 0.9700 ?
C43 H43B 0.9700 ?
C44 N6 1.460(5) ?
C44 H44A 0.9700 ?
C44 H44B 0.9700 ?
C45 O8 1.201(4) ?
C45 N5 1.380(4) ?
C45 N7 1.384(5) ?
C46 O9 1.204(4) ?
C46 N6 1.346(5) ?
C46 N8 1.407(5) ?
C47 N5 1.443(4) ?
C47 N6 1.447(4) ?
C47 C48 1.538(5) ?
C47 C51 1.552(5) ?
C48 O10 1.184(5) ?
C48 O11 1.310(5) ?
C49 C50 1.360(10) ?
C49 O11 1.573(9) ?
C49 H49A 0.9700 ?
C49 H49B 0.9700 ?
C50 H50A 0.9600 ?
C50 H50B 0.9600 ?
C50 H50C 0.9600 ?
C51 N8 1.447(5) ?
C51 N7 1.453(4) ?
C51 C52 1.545(6) ?
C52 O12 1.187(6) ?
C52 O13 1.296(6) ?
C53 C54 1.486(8) ?
C53 O13 1.513(10) ?
C53 H53A 0.9700 ?
C53 H53B 0.9700 ?
C54 H54A 0.9600 ?
C54 H54B 0.9600 ?
C54 H54C 0.9600 ?
C53' C54' 1.496(9) ?
C53' O13 1.566(14) ?
C53' H53C 0.9700 ?
C53' H53D 0.9700 ?
C54' H54D 0.9600 ?
C54' H54E 0.9600 ?
C54' H54F 0.9600 ?
C55 O14 1.412(6) ?
C55 N7 1.456(5) ?
C55 H55A 0.9700 ?
C55 H55B 0.9700 ?
C56 O14 1.426(6) ?
C56 N8 1.451(5) ?
C56 H56A 0.9700 ?
C56 H56B 0.9700 ?

loop_
_geom_hbond_atom_site_label_D
_geom_hbond_atom_site_label_H
_geom_hbond_atom_site_label_A
_geom_hbond_site_symmetry_A
_geom_hbond_distance_DH
_geom_hbond_distance_HA
_geom_hbond_distance_DA
_geom_hbond_angle_DHA
_geom_hbond_publ_flag
C40 H40 O8 3_575 0.93 2.50 3.383(5) 158.8 yes
C50 H50B O9 1_545 0.96 2.39 3.269(10) 151.4 yes
C12 H12 O1 3_465 0.93 2.44 3.337(4) 163.1 yes
C25 H25B O12 2_665 0.97 2.56 3.392(6) 143.9 yes

loop_
_geom_torsion_atom_site_label_1
_geom_torsion_atom_site_label_2
_geom_torsion_atom_site_label_3
_geom_torsion_atom_site_label_4
_geom_torsion
C6 C1 C2 C3 1.2(6)
C1 C2 C3 C4 -1.4(7)
C2 C3 C4 C5 0.7(8)
C3 C4 C5 C6 0.1(7)
C2 C1 C6 C5 -0.4(6)
C2 C1 C6 C7 179.7(4)
C4 C5 C6 C1 -0.3(6)
C4 C5 C6 C7 179.7(4)
C1 C6 C7 C8 -3E1(5)
C5 C6 C7 C8 15E1(10)
C6 C7 C8 C9 -16E1(10)
C7 C8 C9 C10 32(9)
C7 C8 C9 C13 -149(9)
C13 C9 C10 C11 1.4(6)
C8 C9 C10 C11 -179.7(4)
C9 C10 C11 C12 -1.3(6)
C10 C11 C12 C14 -0.9(6)
C10 C9 C13 C14 0.5(5)
C8 C9 C13 C14 -178.4(3)
C10 C9 C13 C15 178.7(3)
C8 C9 C13 C15 -0.1(5)
C11 C12 C14 C13 2.8(6)
C11 C12 C14 C16 -174.1(4)
C9 C13 C14 C12 -2.5(5)
C15 C13 C14 C12 179.2(3)
C9 C13 C14 C16 174.2(3)
C15 C13 C14 C16 -4.0(5)
C14 C13 C15 N1 -56.4(4)
C9 C13 C15 N1 125.4(3)
C12 C14 C16 N2 -121.4(3)
C13 C14 C16 N2 61.8(4)
N1 C19 C20 O3 -3.4(5)
N2 C19 C20 O3 124.3(4)
C23 C19 C20 O3 -120.0(4)
N1 C19 C20 O4 177.3(3)
N2 C19 C20 O4 -55.0(4)
C23 C19 C20 O4 60.7(4)
N1 C19 C23 N4 121.5(2)
N2 C19 C23 N4 3.2(3)
C20 C19 C23 N4 -117.9(3)
N1 C19 C23 N3 4.2(3)
N2 C19 C23 N3 -114.1(3)
C20 C19 C23 N3 124.8(3)
N1 C19 C23 C24 -115.4(3)
N2 C19 C23 C24 126.3(3)
C20 C19 C23 C24 5.1(4)
N4 C23 C24 O5 -5.2(5)
N3 C23 C24 O5 119.7(4)
C19 C23 C24 O5 -124.4(4)
N4 C23 C24 O6 175.6(3)
N3 C23 C24 O6 -59.5(4)
C19 C23 C24 O6 56.4(3)
C34 C29 C30 C31 0.9(7)
C29 C30 C31 C32 -0.7(8)
C30 C31 C32 C33 -0.9(8)
C31 C32 C33 C34 2.4(7)
C30 C29 C34 C33 0.6(6)
C30 C29 C34 C35 179.2(4)
C32 C33 C34 C29 -2.2(6)
C32 C33 C34 C35 179.2(4)
C29 C34 C35 C36 41(16)
C33 C34 C35 C36 -141(15)
C34 C35 C36 C37 109(16)
C35 C36 C37 C38 45(8)
C35 C36 C37 C42 -134(8)
C42 C37 C38 C39 1.3(7)
C36 C37 C38 C39 -178.1(4)
C37 C38 C39 C40 -1.7(8)
C38 C39 C40 C41 -0.2(7)
C39 C40 C41 C42 2.4(6)
C39 C40 C41 C44 -172.4(4)
C40 C41 C42 C37 -2.7(5)
C44 C41 C42 C37 171.9(3)
C40 C41 C42 C43 -178.8(3)
C44 C41 C42 C43 -4.2(5)
C38 C37 C42 C41 0.9(5)
C36 C37 C42 C41 -179.7(3)
C38 C37 C42 C43 177.1(3)
C36 C37 C42 C43 -3.5(5)
C41 C42 C43 N5 -53.4(4)
C37 C42 C43 N5 130.6(3)
C40 C41 C44 N6 -126.4(4)
C42 C41 C44 N6 59.0(4)
N5 C47 C48 O10 -0.6(6)
N6 C47 C48 O10 125.7(5)
C51 C47 C48 O10 -118.9(5)
N5 C47 C48 O11 -178.1(4)
N6 C47 C48 O11 -51.7(4)
C51 C47 C48 O11 63.6(4)
N5 C47 C51 N8 126.1(3)
N6 C47 C51 N8 8.1(3)
C48 C47 C51 N8 -111.7(3)
N5 C47 C51 N7 8.4(3)
N6 C47 C51 N7 -109.5(3)
C48 C47 C51 N7 130.6(3)
N5 C47 C51 C52 -111.1(3)
N6 C47 C51 C52 131.0(3)
C48 C47 C51 C52 11.1(4)
N8 C51 C52 O12 -6.6(6)
N7 C51 C52 O12 117.7(5)
C47 C51 C52 O12 -126.3(5)
N8 C51 C52 O13 174.5(4)
N7 C51 C52 O13 -61.3(5)
C47 C51 C52 O13 54.7(5)
O1 C17 N1 C19 -166.7(3)
N3 C17 N1 C19 16.3(4)
O1 C17 N1 C15 -10.7(5)
N3 C17 N1 C15 172.2(3)
N2 C19 N1 C17 97.3(3)
C20 C19 N1 C17 -136.1(3)
C23 C19 N1 C17 -12.6(3)
N2 C19 N1 C15 -58.2(4)
C20 C19 N1 C15 68.4(4)
C23 C19 N1 C15 -168.1(3)
C13 C15 N1 C17 -75.7(3)
C13 C15 N1 C19 77.7(4)
O2 C18 N2 C19 171.9(3)
N4 C18 N2 C19 -11.1(3)
O2 C18 N2 C16 11.5(5)
N4 C18 N2 C16 -171.5(3)
N1 C19 N2 C18 -106.1(3)
C20 C19 N2 C18 128.0(3)
C23 C19 N2 C18 4.7(3)
N1 C19 N2 C16 54.4(4)
C20 C19 N2 C16 -71.5(4)
C23 C19 N2 C16 165.2(3)
C14 C16 N2 C18 84.7(4)
C14 C16 N2 C19 -74.1(4)
O1 C17 N3 C23 169.8(3)
N1 C17 N3 C23 -13.1(4)
O1 C17 N3 C27 28.0(6)
N1 C17 N3 C27 -154.9(3)
N4 C23 N3 C17 -106.4(3)
C24 C23 N3 C17 129.0(3)
C19 C23 N3 C17 5.0(4)
N4 C23 N3 C27 37.7(4)
C24 C23 N3 C27 -86.8(4)
C19 C23 N3 C27 149.2(3)
O7 C27 N3 C17 90.2(4)
O7 C27 N3 C23 -50.1(4)
O2 C18 N4 C23 -169.9(3)
N2 C18 N4 C23 13.1(3)
O2 C18 N4 C28 -32.1(5)
N2 C18 N4 C28 150.9(3)
N3 C23 N4 C18 100.7(3)
C24 C23 N4 C18 -135.8(3)
C19 C23 N4 C18 -9.9(3)
N3 C23 N4 C28 -37.8(4)
C24 C23 N4 C28 85.7(3)
C19 C23 N4 C28 -148.4(3)
O7 C28 N4 C18 -85.5(4)
O7 C28 N4 C23 49.8(4)
O8 C45 N5 C47 -165.7(4)
N7 C45 N5 C47 18.1(4)
O8 C45 N5 C43 -11.4(5)
N7 C45 N5 C43 172.4(3)
N6 C47 N5 C45 93.6(3)
C48 C47 N5 C45 -141.6(3)
C51 C47 N5 C45 -16.4(3)
N6 C47 N5 C43 -60.4(4)
C48 C47 N5 C43 64.3(4)
C51 C47 N5 C43 -170.4(3)
C42 C43 N5 C45 -75.3(4)
C42 C43 N5 C47 76.0(4)
O9 C46 N6 C47 176.6(4)
N8 C46 N6 C47 -5.7(4)
O9 C46 N6 C44 6.6(6)
N8 C46 N6 C44 -175.7(3)
N5 C47 N6 C46 -112.8(3)
C48 C47 N6 C46 122.0(3)
C51 C47 N6 C46 -1.7(3)
N5 C47 N6 C44 57.5(4)
C48 C47 N6 C44 -67.7(4)
C51 C47 N6 C44 168.6(3)
C41 C44 N6 C46 95.5(4)
C41 C44 N6 C47 -73.7(4)
O8 C45 N7 C51 171.8(4)
N5 C45 N7 C51 -12.1(4)
O8 C45 N7 C55 26.3(6)
N5 C45 N7 C55 -157.6(3)
N8 C51 N7 C45 -110.2(3)
C52 C51 N7 C45 126.5(4)
C47 C51 N7 C45 1.9(4)
N8 C51 N7 C55 37.3(4)
C52 C51 N7 C55 -86.0(4)
C47 C51 N7 C55 149.4(3)
O14 C55 N7 C45 95.3(4)
O14 C55 N7 C51 -48.7(5)
O9 C46 N8 C51 -170.9(4)
N6 C46 N8 C51 11.3(4)
O9 C46 N8 C56 -35.2(5)
N6 C46 N8 C56 147.0(3)
N7 C51 N8 C46 98.9(3)
C52 C51 N8 C46 -138.7(3)
C47 C51 N8 C46 -12.0(4)
N7 C51 N8 C56 -38.5(4)
C52 C51 N8 C56 83.9(4)
C47 C51 N8 C56 -149.4(3)
O14 C56 N8 C46 -81.7(5)
O14 C56 N8 C51 51.5(5)
O3 C20 O4 C21 6.0(6)
C19 C20 O4 C21 -174.7(4)
C22 C21 O4 C20 -83.0(6)
O5 C24 O6 C25 1.8(6)
C23 C24 O6 C25 -179.1(3)
C26 C25 O6 C24 -173.8(3)
N4 C28 O7 C27 -60.6(4)
N3 C27 O7 C28 61.0(4)
O10 C48 O11 C49 -6.8(8)
C47 C48 O11 C49 170.6(5)
C50 C49 O11 C48 88.4(7)
O12 C52 O13 C53 13.1(10)
C51 C52 O13 C53 -168.0(7)
O12 C52 O13 C53' -15.7(10)
C51 C52 O13 C53' 163.3(8)
C54 C53 O13 C52 -102.9(11)
C54 C53 O13 C53' -44.4(12)
C54' C53' O13 C52 -174.1(17)
C54' C53' O13 C53 52.7(17)
N7 C55 O14 C56 60.1(5)
N8 C56 O14 C55 -62.1(5)
